data_4114263
loop_
_publ_author_name
'Xi Ouyang'
'Frank W. Fowler'
'Joseph W. Lauher'

_publ_contact_author_address
;Department of Chemistry    
State University of New York
Stony Brook, NY 11794    
;
_publ_contact_author_email jlauher@notes.cc.sunysb.edu
_publ_contact_author_fax 631-632-7960
_publ_contact_author_name 'Joseph W. Lauher'
_publ_contact_author_phone 631-632-7925
_publ_section_title
;
 Single-Crystal-to-Single-Crystal Topochemical Polymerizations of a
 Terminal Diacetylene: Two Remarkable Transformations Give the Same
 Conjugated Polymer
;
_journal_name_full 'Journal of the American Chemical Society'
_journal_page_first 12400
_journal_page_last 12401
_journal_paper_doi 10.1021/ja037557+
_journal_volume 125
_journal_year 2003
_chemical_formula_sum 'C12 H10 O5'
_chemical_formula_weight 234.20
_chemical_name_common 3,5-dihydroxy-benzoic_acid_penta-2,4-diynyl_ester_monohydrate
_space_group_IT_number 14
_symmetry_cell_setting monoclinic
_symmetry_space_group_name_Hall '-P 2ybc'
_symmetry_space_group_name_H-M 'P 1 21/c 1'
_atom_sites_solution_hydrogens geom
_atom_sites_solution_primary direct
_atom_sites_solution_secondary difmap
_audit_creation_method SHELXL-97
_cell_angle_alpha 90.00
_cell_angle_beta 90.502(5)
_cell_angle_gamma 90.00
_cell_formula_units_Z 4
_cell_length_a 4.7249(13)
_cell_length_b 7.878(2)
_cell_length_c 30.482(8)
_cell_measurement_temperature 273(2)
_cell_volume 1134.6(5)
_computing_cell_refinement 'Bruker SMART'
_computing_data_collection 'Bruker SMART'
_computing_data_reduction 'Bruker SAINT'
_computing_molecular_graphics 'Bruker SHELXTL'
_computing_publication_material 'Bruker SHELXTL'
_computing_structure_refinement 'SHELXL-97 (Sheldrick, 1997)'
_computing_structure_solution 'SHELXS-97 (Sheldrick, 1990)'
_diffrn_ambient_temperature 273(2)
_diffrn_measured_fraction_theta_full 0.995
_diffrn_measured_fraction_theta_max 0.995
_diffrn_radiation_monochromator graphite
_diffrn_radiation_source 'fine-focus sealed tube'
_diffrn_radiation_type MoK\a
_diffrn_radiation_wavelength 0.71073
_diffrn_reflns_av_R_equivalents 0.0795
_diffrn_reflns_av_sigmaI/netI 0.0604
_diffrn_reflns_limit_h_max 4
_diffrn_reflns_limit_h_min -5
_diffrn_reflns_limit_k_max 8
_diffrn_reflns_limit_k_min -8
_diffrn_reflns_limit_l_max 33
_diffrn_reflns_limit_l_min -33
_diffrn_reflns_number 4929
_diffrn_reflns_theta_full 23.37
_diffrn_reflns_theta_max 23.37
_diffrn_reflns_theta_min 1.34
_exptl_absorpt_coefficient_mu 0.108
_exptl_absorpt_correction_type none
_exptl_crystal_density_diffrn 1.371
_exptl_crystal_F_000 488
_exptl_crystal_size_max .6
_exptl_crystal_size_mid .4
_exptl_crystal_size_min .3
_refine_diff_density_max 0.250
_refine_diff_density_min -0.249
_refine_diff_density_rms 0.062
_refine_ls_extinction_method none
_refine_ls_goodness_of_fit_ref 0.844
_refine_ls_hydrogen_treatment mixed
_refine_ls_matrix_type full
_refine_ls_number_parameters 166
_refine_ls_number_reflns 1650
_refine_ls_number_restraints 0
_refine_ls_restrained_S_all 0.844
_refine_ls_R_factor_all 0.0965
_refine_ls_R_factor_gt 0.0575
_refine_ls_shift/su_max 0.000
_refine_ls_shift/su_mean 0.000
_refine_ls_structure_factor_coef Fsqd
_refine_ls_weighting_details 'calc w=1/[\s^2^(Fo^2^)+(0.0928P)^2^+0.0000P] where P=(Fo^2^+2Fc^2^)/3'
_refine_ls_weighting_scheme calc
_refine_ls_wR_factor_gt 0.1357
_refine_ls_wR_factor_ref 0.1530
_reflns_number_gt 839
_reflns_number_total 1650
_reflns_threshold_expression >2sigma(I)
_cod_data_source_file ja0375572Bsi20030726_113018_3.cif
_cod_data_source_block hydrate
_cod_original_cell_volume 1134.5(5)
_cod_database_code 4114263

loop_
_symmetry_equiv_pos_as_xyz
'x, y, z'
'-x, y+1/2, -z+1/2'
'-x, -y, -z'
'x, -y-1/2, z-1/2'

loop_
_atom_site_label
_atom_site_type_symbol
_atom_site_fract_x
_atom_site_fract_y
_atom_site_fract_z
_atom_site_U_iso_or_equiv
_atom_site_adp_type
_atom_site_occupancy
_atom_site_symmetry_multiplicity
_atom_site_calc_flag
_atom_site_refinement_flags
O3 O 1.3036(5) 0.8844(3) 0.27047(7) 0.0598(7) Uani 1 1 d .
C5 C 0.7690(7) 0.9572(4) 0.35423(9) 0.0461(8) Uani 1 1 d .
C1 C 1.1206(7) 0.9614(4) 0.29855(10) 0.0468(8) Uani 1 1 d .
O4 O 0.9261(5) 1.3953(2) 0.32873(7) 0.0617(7) Uani 1 1 d .
H1 H 1.0381 1.4352 0.3111 0.093 Uiso 1 1 calc R
C2 C 1.1132(7) 1.1381(4) 0.29860(10) 0.0485(8) Uani 1 1 d .
H2 H 1.2276 1.1992 0.2796 0.058 Uiso 1 1 calc R
C4 C 0.7617(6) 1.1327(4) 0.35476(9) 0.0480(8) Uani 1 1 d .
H5 H 0.6409 1.1898 0.3736 0.058 Uiso 1 1 calc R
C3 C 0.9360(7) 1.2219(3) 0.32689(10) 0.0478(8) Uani 1 1 d .
O2 O 0.4610(5) 0.9458(3) 0.41389(7) 0.0679(7) Uani 1 1 d .
O1 O 0.5598(5) 0.7021(3) 0.38034(7) 0.0720(8) Uani 1 1 d .
C6 C 0.9471(7) 0.8716(4) 0.32593(9) 0.0492(9) Uani 1 1 d .
H4 H 0.9490 0.7536 0.3255 0.059 Uiso 1 1 calc R
C7 C 0.5873(7) 0.8545(4) 0.38329(10) 0.0539(9) Uani 1 1 d .
C8 C 0.2944(9) 0.8542(5) 0.44548(13) 0.0785(12) Uani 1 1 d .
H8A H 0.1909 0.7639 0.4308 0.094 Uiso 1 1 calc R
H8B H 0.1581 0.9303 0.4587 0.094 Uiso 1 1 calc R
C9 C 0.4766(11) 0.7820(5) 0.47963(16) 0.0803(13) Uani 1 1 d .
C12 C 0.9395(16) 0.5936(7) 0.56573(19) 0.134(2) Uani 1 1 d .
H9 H 1.0557 0.5472 0.5874 0.161 Uiso 1 1 calc R
C11 C 0.7941(14) 0.6517(6) 0.53867(17) 0.1011(17) Uani 1 1 d .
C10 C 0.6210(12) 0.7217(6) 0.50670(17) 0.0852(15) Uani 1 1 d .
O5 O 0.3952(6) 0.5543(3) 0.29477(11) 0.0632(8) Uani 1 1 d .
H3 H 1.350(8) 0.776(6) 0.2758(12) 0.097(14) Uiso 1 1 d .
H7 H 0.507(9) 0.503(5) 0.2749(13) 0.095(15) Uiso 1 1 d .
H6 H 0.474(9) 0.570(5) 0.3212(14) 0.099(17) Uiso 1 1 d .

loop_
_atom_site_aniso_label
_atom_site_aniso_U_11
_atom_site_aniso_U_22
_atom_site_aniso_U_33
_atom_site_aniso_U_23
_atom_site_aniso_U_13
_atom_site_aniso_U_12
O3 0.0719(17) 0.0354(13) 0.0725(15) 0.0000(12) 0.0225(13) 0.0067(12)
C5 0.052(2) 0.0382(18) 0.0483(18) 0.0000(14) 0.0003(16) -0.0026(15)
C1 0.051(2) 0.0402(19) 0.0491(18) -0.0027(15) 0.0001(16) 0.0057(16)
O4 0.0728(17) 0.0323(12) 0.0803(15) 0.0004(11) 0.0131(13) 0.0035(11)
C2 0.054(2) 0.0360(17) 0.0556(18) 0.0036(15) 0.0030(17) -0.0025(15)
C4 0.050(2) 0.0412(18) 0.0528(18) -0.0055(14) 0.0034(17) 0.0053(15)
C3 0.055(2) 0.0319(17) 0.0564(19) 0.0007(16) -0.0026(17) 0.0005(16)
O2 0.0838(18) 0.0498(14) 0.0704(15) -0.0062(12) 0.0240(14) -0.0109(12)
O1 0.0932(19) 0.0394(14) 0.0837(17) -0.0017(12) 0.0241(14) -0.0078(12)
C6 0.062(2) 0.0302(16) 0.0552(19) 0.0010(15) -0.0001(18) 0.0018(16)
C7 0.057(2) 0.047(2) 0.057(2) -0.0057(17) 0.0039(18) -0.0002(17)
C8 0.088(3) 0.069(2) 0.079(3) -0.006(2) 0.035(3) -0.014(2)
C9 0.111(4) 0.065(3) 0.066(3) -0.008(2) 0.021(3) -0.024(3)
C12 0.222(7) 0.089(4) 0.091(4) 0.008(3) -0.026(4) -0.057(4)
C11 0.165(5) 0.075(3) 0.064(3) -0.003(3) 0.000(3) -0.038(3)
C10 0.125(4) 0.068(3) 0.063(3) -0.002(2) 0.013(3) -0.034(3)
O5 0.0707(19) 0.0433(14) 0.0757(19) 0.0003(13) 0.0102(17) 0.0015(12)

loop_
_atom_type_symbol
_atom_type_description
_atom_type_scat_dispersion_real
_atom_type_scat_dispersion_imag
_atom_type_scat_source
C C 0.0033 0.0016 'International Tables Vol C Tables 4.2.6.8 and 6.1.1.4'
H H 0.0000 0.0000 'International Tables Vol C Tables 4.2.6.8 and 6.1.1.4'
O O 0.0106 0.0060 'International Tables Vol C Tables 4.2.6.8 and 6.1.1.4'

loop_
_geom_angle_atom_site_label_1
_geom_angle_atom_site_label_2
_geom_angle_atom_site_label_3
_geom_angle
C4 C5 C6 120.6(3)
C4 C5 C7 121.7(3)
C6 C5 C7 117.7(3)
O3 C1 C6 122.5(3)
O3 C1 C2 117.5(3)
C6 C1 C2 120.0(3)
C3 C2 C1 119.7(3)
C3 C4 C5 119.1(3)
O4 C3 C2 121.7(3)
O4 C3 C4 117.6(3)
C2 C3 C4 120.7(3)
C7 O2 C8 116.8(3)
C1 C6 C5 119.8(3)
O1 C7 O2 122.8(3)
O1 C7 C5 124.1(3)
O2 C7 C5 113.1(3)
O2 C8 C9 110.4(3)
C10 C9 C8 178.9(4)
C12 C11 C10 179.6(6)
C9 C10 C11 179.4(5)

loop_
_geom_bond_atom_site_label_1
_geom_bond_atom_site_label_2
_geom_bond_distance
O3 C1 1.364(4)
C5 C4 1.383(4)
C5 C6 1.385(4)
C5 C7 1.480(4)
C1 C6 1.371(4)
C1 C2 1.392(4)
O4 C3 1.367(3)
C2 C3 1.376(4)
C4 C3 1.381(4)
O2 C7 1.324(4)
O2 C8 1.443(4)
O1 C7 1.211(3)
C8 C9 1.460(7)
C9 C10 1.167(7)
C12 C11 1.162(7)
C11 C10 1.382(8)

loop_
_cod_related_entry_id
_cod_related_entry_database
_cod_related_entry_code
1 ChemSpider 30660513
